data_1519031
loop_
_publ_author_name
'Tougait, O.'
'Ibers, J. A.'

_publ_section_title
;
 New tantalum polychalcogenides with infinite anionic chains : K12Ta6Se35
 and KTaTe3
;
_journal_name_full 'Solid State Sciences'
_journal_page_first 523
_journal_page_last 534
_journal_volume 1
_journal_year 1999
_chemical_formula_sum 'K Ta Te3'
_chemical_formula_weight 602.846
_space_group_IT_number 14
_symmetry_cell_setting monoclinic
_symmetry_Int_Tables_number 14
_symmetry_space_group_name_Hall '-P 2ybc'
_symmetry_space_group_name_H-M 'P 1 21/c 1'
_cell_angle_alpha 90
_cell_angle_beta 90.11(3)
_cell_angle_gamma 90
_cell_formula_units_Z 20
_cell_length_a 7.7177(15)
_cell_length_b 13.826(3)
_cell_length_c 30.981(6)
_cell_volume 3305.8(12)
_diffrn_ambient_temperature 293
_diffrn_radiation_probe x-ray
_diffrn_radiation_type MoK\a
_diffrn_radiation_wavelength 0.71073
_exptl_absorpt_coefficient_mu 30.085
_exptl_crystal_density_diffrn 6.056
_refine_ls_number_parameters 227
_refine_ls_number_reflns 3585
_refine_ls_R_factor_gt 0.061
_refine_ls_wR_factor_gt 0.130
_cod_data_source_file SSS-1999-1-523-534-2.cif
_cod_data_source_block KTaTe
_cod_original_sg_symbol_H-M 'P 21/c'
_cod_database_code 1519031

loop_
_symmetry_equiv_pos_site_id
_symmetry_equiv_pos_as_xyz
1 x,y,z
2 -x,1/2+y,1/2-z
3 -x,-y,-z
4 x,1/2-y,1/2+z

loop_
_atom_site_label
_atom_site_type_symbol
_atom_site_thermal_displace_type
_atom_site_fract_x
_atom_site_fract_y
_atom_site_fract_z
_atom_site_occupancy
_atom_site_U_iso_or_equiv
_atom_site_calc_flag
_atom_site_refinement_flags
_atom_site_disorder_assembly
_atom_site_disorder_group
Ta1 Ta Uiso 0.22129(16) 0.18319(8) 0.19495(3) 1.000 0.0170(3) . . . .
Ta2 Ta Uiso 0.23306(16) 0.24245(8) 0.09095(4) 1.000 0.0176(3) . . . .
Ta3 Ta Uiso 0.27881(16) 0.25404(8) 0.49214(4) 1.000 0.0176(3) . . . .
Ta4 Ta Uiso 0.31438(16) 0.24530(8) 0.39639(3) 1.000 0.0174(3) . . . .
Ta5 Ta Uiso 0.34972(16) 0.21348(8) 0.29780(3) 1.000 0.0179(3) . . . .
Te1 Te Uiso 0.0081(3) 0.13350(14) 0.25590(6) 1.000 0.0219(5) . . . .
Te2 Te Uiso 0.0082(2) 0.80353(13) 0.34949(5) 1.000 0.0186(4) . . . .
Te3 Te Uiso 0.0325(2) 0.17406(14) 0.43858(6) 1.000 0.0212(5) . . . .
Te4 Te Uiso 0.0544(3) 0.12279(14) 0.03809(5) 1.000 0.0219(5) . . . .
Te5 Te Uiso 0.1260(3) 0.34705(13) 0.33235(5) 1.000 0.0207(5) . . . .
Te6 Te Uiso 0.1697(3) 0.40301(13) 0.04489(6) 1.000 0.0247(5) . . . .
Te7 Te Uiso 0.2504(3) 0.04875(13) 0.13644(5) 1.000 0.0207(5) . . . .
Te8 Te Uiso 0.2688(3) 0.06547(13) 0.35013(6) 1.000 0.0217(5) . . . .
Te9 Te Uiso 0.3192(3) 0.36568(13) 0.23566(6) 1.000 0.0206(5) . . . .
Te10 Te Uiso 0.3214(3) 0.41625(13) 0.44129(6) 1.000 0.0219(5) . . . .
Te11 Te Uiso 0.4771(2) 0.31215(13) 0.15373(5) 1.000 0.0188(4) . . . .
Te12 Te Uiso 0.5280(3) 0.11982(13) 0.23607(6) 1.000 0.0206(5) . . . .
Te13 Te Uiso 0.5439(2) 0.15507(13) 0.45179(6) 1.000 0.0193(5) . . . .
Te14 Te Uiso 0.5462(2) 0.20955(14) 0.05356(5) 1.000 0.0206(5) . . . .
Te15 Te Uiso 0.6197(2) 0.27367(13) 0.34473(6) 1.000 0.0204(5) . . . .
K1 K Uiso 0.2210(9) 0.5382(5) 0.1477(2) 1.000 0.0287(16) . . . .
K2 K Uiso 0.2234(9) 0.6164(5) 0.5507(2) 1.000 0.0341(18) . . . .
K3 K Uiso 0.2406(9) 0.5866(5) 0.3589(2) 1.000 0.0276(16) . . . .
K4 K Uiso 0.7180(10) 0.4437(5) 0.0502(2) 1.000 0.0336(17) . . . .
K5 K Uiso 0.7906(9) 0.3910(5) 0.24941(19) 1.000 0.0295(17) . . . .

loop_
_atom_type_symbol
_atom_type_description
_atom_type_scat_dispersion_real
_atom_type_scat_dispersion_imag
_atom_type_scat_source
K K 0.2009 0.2494 ' International Tables Vol C Tables 4.2.6.8 and 6.1.1.4'
Ta Ta -0.7052 6.5227 ' International Tables Vol C Tables 4.2.6.8 and 6.1.1.4'
Te Te -0.5308 1.6751 ' International Tables Vol C Tables 4.2.6.8 and 6.1.1.4'

loop_
_geom_angle_atom_site_label_1
_geom_angle_atom_site_label_2
_geom_angle_atom_site_label_3
_geom_angle
_geom_angle_site_symmetry_1
_geom_angle_site_symmetry_2
_geom_angle_site_symmetry_3
_geom_angle_publ_flag
Te1 Ta1 Te7 111.86(8) . . . yes
Te1 Ta1 Te9 94.49(7) . . . yes
Te1 Ta1 Te11 153.97(7) . . . yes
Te1 Ta1 Te12 96.97(8) . . . yes
Te1 Ta1 Te2 96.54(7) . . 2_545 yes
Te7 Ta1 Te9 153.40(8) . . . yes
Te7 Ta1 Te11 94.09(7) . . . yes
Te7 Ta1 Te12 91.10(8) . . . yes
Te2 Ta1 Te7 97.90(7) 2_545 . . yes
Te9 Ta1 Te11 59.49(6) . . . yes
Te9 Ta1 Te12 81.80(7) . . . yes
Te2 Ta1 Te9 82.03(7) 2_545 . . yes
Te11 Ta1 Te12 79.74(7) . . . yes
Te2 Ta1 Te11 81.42(6) 2_545 . . yes
Te2 Ta1 Te12 159.64(8) 2_545 . . yes
Te4 Ta2 Te6 95.27(8) . . . yes
Te4 Ta2 Te7 76.28(7) . . . yes
Te4 Ta2 Te11 161.56(8) . . . yes
Te4 Ta2 Te14 95.29(8) . . . yes
Te2 Ta2 Te4 104.39(8) 2_545 . . yes
Te6 Ta2 Te7 170.63(8) . . . yes
Te6 Ta2 Te11 101.61(7) . . . yes
Te6 Ta2 Te14 94.19(8) . . . yes
Te2 Ta2 Te6 88.85(7) 2_545 . . yes
Te7 Ta2 Te11 87.32(7) . . . yes
Te7 Ta2 Te14 90.68(7) . . . yes
Te2 Ta2 Te7 89.35(7) 2_545 . . yes
Te11 Ta2 Te14 76.26(6) . . . yes
Te2 Ta2 Te11 83.50(6) 2_545 . . yes
Te2 Ta2 Te14 159.73(8) 2_545 . . yes
Te3 Ta3 Te10 93.74(8) . . . yes
Te3 Ta3 Te13 92.26(7) . . . yes
Te3 Ta3 Te4 97.06(7) . . 4_555 yes
Te3 Ta3 Te6 80.50(7) . . 4_555 yes
Te3 Ta3 Te14 166.41(8) . . 4_555 yes
Te10 Ta3 Te13 93.16(7) . . . yes
Te4 Ta3 Te10 82.60(7) 4_555 . . yes
Te6 Ta3 Te10 169.46(9) 4_555 . . yes
Te10 Ta3 Te14 98.67(7) . . 4_555 yes
Te4 Ta3 Te13 169.98(8) 4_555 . . yes
Te6 Ta3 Te13 95.86(7) 4_555 . . yes
Te13 Ta3 Te14 81.58(7) . . 4_555 yes
Te4 Ta3 Te6 89.32(7) 4_555 . 4_555 yes
Te4 Ta3 Te14 90.05(7) 4_555 . 4_555 yes
Te6 Ta3 Te14 88.05(7) 4_555 . 4_555 yes
Te3 Ta4 Te5 96.11(7) . . . yes
Te3 Ta4 Te8 80.24(7) . . . yes
Te3 Ta4 Te10 94.77(8) . . . yes
Te3 Ta4 Te13 92.88(7) . . . yes
Te3 Ta4 Te15 166.29(8) . . . yes
Te5 Ta4 Te8 91.04(7) . . . yes
Te5 Ta4 Te10 86.38(7) . . . yes
Te5 Ta4 Te13 170.98(8) . . . yes
Te5 Ta4 Te15 87.85(7) . . . yes
Te8 Ta4 Te10 174.12(9) . . . yes
Te8 Ta4 Te13 89.82(7) . . . yes
Te8 Ta4 Te15 86.59(7) . . . yes
Te10 Ta4 Te13 93.56(7) . . . yes
Te10 Ta4 Te15 98.58(7) . . . yes
Te13 Ta4 Te15 83.24(7) . . . yes
Te1 Ta5 Te5 82.52(7) . . . yes
Te1 Ta5 Te8 77.58(7) . . . yes
Te1 Ta5 Te9 85.00(7) . . . yes
Te1 Ta5 Te12 88.10(7) . . . yes
Te1 Ta5 Te15 171.42(7) . . . yes
Te5 Ta5 Te8 97.47(7) . . . yes
Te5 Ta5 Te9 73.55(7) . . . yes
Te5 Ta5 Te12 157.43(7) . . . yes
Te5 Ta5 Te15 93.94(7) . . . yes
Te8 Ta5 Te9 161.39(9) . . . yes
Te8 Ta5 Te12 100.50(7) . . . yes
Te8 Ta5 Te15 95.21(7) . . . yes
Te9 Ta5 Te12 85.25(7) . . . yes
Te9 Ta5 Te15 101.55(7) . . . yes
Te12 Ta5 Te15 97.90(8) . . . yes
Ta1 Te1 Ta5 71.03(7) . . . yes
Ta1 Te2 Ta2 73.67(6) 2_555 . 2_555 yes
Ta3 Te3 Ta4 65.97(6) . . . yes
Ta2 Te4 Ta3 67.85(7) . . 4_554 yes
Ta4 Te5 Ta5 67.46(6) . . . yes
Ta4 Te5 Te9 115.77(9) . . . yes
Ta5 Te5 Te9 54.80(6) . . . yes
Ta2 Te6 Ta3 67.69(6) . . 4_554 yes
Ta1 Te7 Ta2 71.90(6) . . . yes
Ta4 Te8 Ta5 67.40(6) . . . yes
Ta1 Te9 Ta5 71.10(6) . . . yes
Ta1 Te9 Te5 101.77(7) . . . yes
Ta1 Te9 Te11 60.82(6) . . . yes
Ta5 Te9 Te5 51.66(6) . . . yes
Ta5 Te9 Te11 111.43(8) . . . yes
Te5 Te9 Te11 160.87(9) . . . yes
Ta3 Te10 Ta4 65.62(6) . . . yes
Ta1 Te11 Ta2 69.64(6) . . . yes
Ta1 Te11 Te9 59.70(6) . . . yes
Ta2 Te11 Te9 113.61(8) . . . yes
Ta1 Te12 Ta5 75.05(7) . . . yes
Ta3 Te13 Ta4 65.34(6) . . . yes
Ta2 Te14 Ta3 67.17(6) . . 4_554 yes
Ta4 Te15 Ta5 67.77(6) . . . yes

loop_
_geom_bond_atom_site_label_1
_geom_bond_atom_site_label_2
_geom_bond_distance
_geom_bond_site_symmetry_1
_geom_bond_site_symmetry_2
_geom_bond_publ_flag
Ta1 Te1 2.599(2) . . yes
Ta1 Te7 2.606(2) . . yes
Ta1 Te9 2.920(2) . . yes
Ta1 Te11 2.953(2) . . yes
Ta1 Te12 2.825(3) . . yes
Ta1 Te2 2.791(2) . 2_545 yes
Ta2 Te4 2.704(2) . . yes
Ta2 Te6 2.683(2) . . yes
Ta2 Te7 3.029(2) . . yes
Ta2 Te11 2.871(2) . . yes
Ta2 Te14 2.720(2) . . yes
Ta2 Te2 2.757(2) . 2_545 yes
Ta3 Te3 2.753(2) . . yes
Ta3 Te10 2.761(2) . . yes
Ta3 Te13 2.762(2) . . yes
Ta3 Te4 2.817(2) . 4_555 yes
Ta3 Te6 2.846(2) . 4_555 yes
Ta3 Te14 2.849(2) . 4_555 yes
Ta4 Te3 2.724(2) . . yes
Ta4 Te5 2.832(2) . . yes
Ta4 Te8 2.891(2) . . yes
Ta4 Te10 2.743(2) . . yes
Ta4 Te13 2.762(2) . . yes
Ta4 Te15 2.878(2) . . yes
Ta5 Te1 3.138(3) . . yes
Ta5 Te5 2.747(2) . . yes
Ta5 Te8 2.685(2) . . yes
Ta5 Te9 2.862(2) . . yes
Ta5 Te12 2.690(2) . . yes
Ta5 Te15 2.671(2) . . yes
Te5 Te9 3.359(3) . . yes
Te9 Te11 2.913(3) . . yes

loop_
_geom_torsion_atom_site_label_1
_geom_torsion_atom_site_label_2
_geom_torsion_atom_site_label_3
_geom_torsion_atom_site_label_4
_geom_torsion
_geom_torsion_site_symmetry_1
_geom_torsion_site_symmetry_2
_geom_torsion_site_symmetry_3
_geom_torsion_site_symmetry_4
_geom_torsion_publ_flag
Te7 Ta1 Te1 Ta5 131.94(8) . . . . no
Te9 Ta1 Te1 Ta5 -44.33(6) . . . . no
Te11 Ta1 Te1 Ta5 -42.96(17) . . . . no
Te12 Ta1 Te1 Ta5 37.93(6) . . . . no
Te2 Ta1 Te1 Ta5 -126.81(6) 2_545 . . . no
Te1 Ta1 Te7 Ta2 138.42(8) . . . . no
Te9 Ta1 Te7 Ta2 -49.91(17) . . . . no
Te11 Ta1 Te7 Ta2 -43.82(6) . . . . no
Te12 Ta1 Te7 Ta2 -123.62(7) . . . . no
Te2 Ta1 Te7 Ta2 38.07(7) 2_545 . . . no
Te1 Ta1 Te9 Ta5 49.99(7) . . . . no
Te1 Ta1 Te9 Te5 7.83(9) . . . . no
Te1 Ta1 Te9 Te11 179.30(8) . . . . no
Te7 Ta1 Te9 Ta5 -122.26(16) . . . . no
Te7 Ta1 Te9 Te5 -164.43(15) . . . . no
Te7 Ta1 Te9 Te11 7.05(17) . . . . no
Te11 Ta1 Te9 Ta5 -129.31(8) . . . . no
Te11 Ta1 Te9 Te5 -171.48(9) . . . . no
Te12 Ta1 Te9 Ta5 -46.42(7) . . . . no
Te12 Ta1 Te9 Te5 -88.59(8) . . . . no
Te12 Ta1 Te9 Te11 82.89(7) . . . . no
Te2 Ta1 Te9 Ta5 145.99(7) 2_545 . . . no
Te2 Ta1 Te9 Te5 103.82(8) 2_545 . . . no
Te2 Ta1 Te9 Te11 -84.70(6) 2_545 . . . no
Te1 Ta1 Te11 Ta2 -136.96(17) . . . . no
Te1 Ta1 Te11 Te9 -1.58(17) . . . . no
Te7 Ta1 Te11 Ta2 47.78(7) . . . . no
Te7 Ta1 Te11 Te9 -176.84(8) . . . . no
Te9 Ta1 Te11 Ta2 -135.38(8) . . . . no
Te12 Ta1 Te11 Ta2 138.16(7) . . . . no
Te12 Ta1 Te11 Te9 -86.46(7) . . . . no
Te2 Ta1 Te11 Ta2 -49.61(6) 2_545 . . . no
Te2 Ta1 Te11 Te9 85.77(7) 2_545 . . . no
Te1 Ta1 Te12 Ta5 -44.57(7) . . . . no
Te7 Ta1 Te12 Ta5 -156.75(7) . . . . no
Te9 Ta1 Te12 Ta5 48.98(6) . . . . no
Te11 Ta1 Te12 Ta5 109.30(6) . . . . no
Te2 Ta1 Te12 Ta5 86.70(19) 2_545 . . . no
Te1 Ta1 Te2 Ta2 -155.38(7) . . 2_545 . no
Te7 Ta1 Te2 Ta2 -42.16(7) . . 2_545 . no
Te9 Ta1 Te2 Ta2 110.99(7) . . 2_545 . no
Te11 Ta1 Te2 Ta2 50.81(6) . . 2_545 . no
Te12 Ta1 Te2 Ta2 73.30(19) . . 2_545 . no
Te6 Ta2 Te4 Ta3 47.54(7) . . . 4_554 no
Te7 Ta2 Te4 Ta3 -136.58(7) . . . 4_554 no
Te14 Ta2 Te4 Ta3 -47.18(7) . . . 4_554 no
Te2 Ta2 Te4 Ta3 137.70(7) 2_545 . . 4_554 no
Te4 Ta2 Te6 Ta3 -46.97(7) . . . 4_554 no
Te11 Ta2 Te6 Ta3 125.56(7) . . . 4_554 no
Te14 Ta2 Te6 Ta3 48.74(7) . . . 4_554 no
Te2 Ta2 Te6 Ta3 -151.32(7) 2_545 . . 4_554 no
Te4 Ta2 Te7 Ta1 -143.20(8) . . . . no
Te11 Ta2 Te7 Ta1 45.31(7) . . . . no
Te14 Ta2 Te7 Ta1 121.52(7) . . . . no
Te2 Ta2 Te7 Ta1 -38.21(7) 2_545 . . . no
Te6 Ta2 Te11 Ta1 137.61(7) . . . . no
Te6 Ta2 Te11 Te9 96.17(9) . . . . no
Te7 Ta2 Te11 Ta1 -39.52(6) . . . . no
Te7 Ta2 Te11 Te9 -80.96(9) . . . . no
Te14 Ta2 Te11 Ta1 -130.87(7) . . . . no
Te14 Ta2 Te11 Te9 -172.31(9) . . . . no
Te2 Ta2 Te11 Ta1 50.14(6) 2_545 . . . no
Te2 Ta2 Te11 Te9 8.70(8) 2_545 . . . no
Te4 Ta2 Te14 Ta3 46.78(6) . . . 4_554 no
Te6 Ta2 Te14 Ta3 -48.92(7) . . . 4_554 no
Te7 Ta2 Te14 Ta3 123.07(6) . . . 4_554 no
Te11 Ta2 Te14 Ta3 -149.86(7) . . . 4_554 no
Te2 Ta2 Te14 Ta3 -147.0(2) 2_545 . . 4_554 no
Te4 Ta2 Te2 Ta1 110.55(7) . . 2_545 . no
Te6 Ta2 Te2 Ta1 -154.30(7) . . 2_545 . no
Te7 Ta2 Te2 Ta1 34.89(6) . . 2_545 . no
Te11 Ta2 Te2 Ta1 -52.48(6) . . 2_545 . no
Te14 Ta2 Te2 Ta1 -55.3(2) . . 2_545 . no
Te10 Ta3 Te3 Ta4 45.66(7) . . . . no
Te13 Ta3 Te3 Ta4 -47.65(6) . . . . no
Te4 Ta3 Te3 Ta4 128.66(7) 4_555 . . . no
Te6 Ta3 Te3 Ta4 -143.22(7) 4_555 . . . no
Te3 Ta3 Te10 Ta4 -45.43(7) . . . . no
Te13 Ta3 Te10 Ta4 47.05(7) . . . . no
Te4 Ta3 Te10 Ta4 -142.07(8) 4_555 . . . no
Te14 Ta3 Te10 Ta4 129.01(7) 4_555 . . . no
Te3 Ta3 Te13 Ta4 47.11(6) . . . . no
Te10 Ta3 Te13 Ta4 -46.76(7) . . . . no
Te6 Ta3 Te13 Ta4 127.79(7) 4_555 . . . no
Te14 Ta3 Te13 Ta4 -145.06(7) 4_555 . . . no
Te3 Ta3 Te4 Ta2 124.18(7) . . 4_555 4_555 no
Te10 Ta3 Te4 Ta2 -142.94(8) . . 4_555 4_555 no
Te3 Ta3 Te6 Ta2 -141.61(7) . . 4_555 4_555 no
Te13 Ta3 Te6 Ta2 127.08(7) . . 4_555 4_555 no
Te10 Ta3 Te14 Ta2 126.67(7) . . 4_555 4_555 no
Te13 Ta3 Te14 Ta2 -141.39(7) . . 4_555 4_555 no
Te5 Ta4 Te3 Ta3 -132.98(7) . . . . no
Te8 Ta4 Te3 Ta3 137.02(7) . . . . no
Te10 Ta4 Te3 Ta3 -46.12(7) . . . . no
Te13 Ta4 Te3 Ta3 47.69(6) . . . . no
Te3 Ta4 Te5 Ta5 -122.08(7) . . . . no
Te3 Ta4 Te5 Te9 -148.77(8) . . . . no
Te8 Ta4 Te5 Ta5 -41.79(7) . . . . no
Te8 Ta4 Te5 Te9 -68.48(9) . . . . no
Te10 Ta4 Te5 Ta5 143.50(8) . . . . no
Te10 Ta4 Te5 Te9 116.81(9) . . . . no
Te15 Ta4 Te5 Ta5 44.75(6) . . . . no
Te15 Ta4 Te5 Te9 18.07(9) . . . . no
Te3 Ta4 Te8 Ta5 139.02(7) . . . . no
Te5 Ta4 Te8 Ta5 43.00(7) . . . . no
Te13 Ta4 Te8 Ta5 -128.02(7) . . . . no
Te15 Ta4 Te8 Ta5 -44.78(6) . . . . no
Te3 Ta4 Te10 Ta3 46.12(7) . . . . no
Te5 Ta4 Te10 Ta3 141.95(8) . . . . no
Te13 Ta4 Te10 Ta3 -47.08(7) . . . . no
Te15 Ta4 Te10 Ta3 -130.78(7) . . . . no
Te3 Ta4 Te13 Ta3 -47.79(6) . . . . no
Te8 Ta4 Te13 Ta3 -128.00(7) . . . . no
Te10 Ta4 Te13 Ta3 47.18(7) . . . . no
Te15 Ta4 Te13 Ta3 145.41(7) . . . . no
Te5 Ta4 Te15 Ta5 -46.25(6) . . . . no
Te8 Ta4 Te15 Ta5 44.92(6) . . . . no
Te10 Ta4 Te15 Ta5 -132.26(7) . . . . no
Te13 Ta4 Te15 Ta5 135.15(7) . . . . no
Te5 Ta5 Te1 Ta1 119.54(7) . . . . no
Te8 Ta5 Te1 Ta1 -141.07(8) . . . . no
Te9 Ta5 Te1 Ta1 45.52(7) . . . . no
Te12 Ta5 Te1 Ta1 -39.88(7) . . . . no
Te1 Ta5 Te5 Ta4 122.70(7) . . . . no
Te1 Ta5 Te5 Te9 -86.97(7) . . . . no
Te8 Ta5 Te5 Ta4 46.35(7) . . . . no
Te8 Ta5 Te5 Te9 -163.32(8) . . . . no
Te9 Ta5 Te5 Ta4 -150.33(8) . . . . no
Te12 Ta5 Te5 Ta4 -171.1(2) . . . . no
Te12 Ta5 Te5 Te9 -20.7(2) . . . . no
Te15 Ta5 Te5 Ta4 -49.44(7) . . . . no
Te15 Ta5 Te5 Te9 100.89(8) . . . . no
Te1 Ta5 Te8 Ta4 -125.76(7) . . . . no
Te5 Ta5 Te8 Ta4 -45.16(7) . . . . no
Te12 Ta5 Te8 Ta4 148.57(8) . . . . no
Te15 Ta5 Te8 Ta4 49.52(7) . . . . no
Te1 Ta5 Te9 Ta1 -39.42(6) . . . . no
Te1 Ta5 Te9 Te5 83.66(7) . . . . no
Te1 Ta5 Te9 Te11 -85.95(9) . . . . no
Te5 Ta5 Te9 Ta1 -123.08(8) . . . . no
Te5 Ta5 Te9 Te11 -169.61(10) . . . . no
Te12 Ta5 Te9 Ta1 49.08(7) . . . . no
Te12 Ta5 Te9 Te5 172.16(8) . . . . no
Te12 Ta5 Te9 Te11 2.55(9) . . . . no
Te15 Ta5 Te9 Ta1 146.19(7) . . . . no
Te15 Ta5 Te9 Te5 -90.73(8) . . . . no
Te15 Ta5 Te9 Te11 99.66(9) . . . . no
Te1 Ta5 Te12 Ta1 35.27(6) . . . . no
Te5 Ta5 Te12 Ta1 -30.0(2) . . . . no
Te8 Ta5 Te12 Ta1 112.27(7) . . . . no
Te9 Ta5 Te12 Ta1 -49.87(7) . . . . no
Te15 Ta5 Te12 Ta1 -150.90(7) . . . . no
Te5 Ta5 Te15 Ta4 48.24(6) . . . . no
Te8 Ta5 Te15 Ta4 -49.65(7) . . . . no
Te9 Ta5 Te15 Ta4 122.23(7) . . . . no
Te12 Ta5 Te15 Ta4 -151.03(7) . . . . no
Ta4 Te5 Te9 Ta1 84.58(9) . . . . no
Ta4 Te5 Te9 Ta5 30.51(7) . . . . no
Ta5 Te5 Te9 Ta1 54.07(7) . . . . no
Ta5 Te9 Te11 Ta1 51.85(7) . . . . no
Ta1 Te9 Te11 Ta2 45.95(7) . . . . no
Ta5 Te9 Te11 Ta2 97.79(10) . . . . no
